data_4088624
loop_
_publ_author_name
'Zhao, Weizhen'
'Yan, Qing'
'Tsutsumi, Ken'
'Nomura, Kotohiro'

_publ_section_title
;
 Efficient Norbornene (NBE) Incorporation in Ethylene/NBE Copolymerization
 by Half-Titanocene Catalysts Containing Chlorinated Aryloxo Ligands
;
_journal_issue 11
_journal_name_full Organometallics
_journal_page_first 1895
_journal_paper_doi 10.1021/acs.organomet.6b00242
_journal_volume 35
_journal_year 2016
_chemical_formula_moiety 'C11 H5 Cl7 O Ti'
_chemical_formula_sum 'C11 H5 Cl7 O Ti'
_chemical_formula_weight 449.23
_space_group_IT_number 15
_space_group_name_Hall '-C 2yc'
_space_group_name_H-M_alt 'C 1 2/c 1'
_symmetry_cell_setting monoclinic
_symmetry_Int_Tables_number 15
_symmetry_space_group_name_Hall '-C 2yc'
_symmetry_space_group_name_H-M 'C 1 2/c 1'
_atom_sites_solution_hydrogens geom
_atom_sites_solution_primary direct
_atom_sites_solution_secondary difmap
_cell_angle_alpha 90.0000
_cell_angle_beta 110.154(9)
_cell_angle_gamma 90.0000
_cell_formula_units_Z 8
_cell_length_a 15.009(12)
_cell_length_b 16.988(12)
_cell_length_c 13.031(11)
_cell_measurement_reflns_used 4412
_cell_measurement_temperature 273
_cell_measurement_theta_max 27.49
_cell_measurement_theta_min 3.33
_cell_volume 3119(4)
_computing_cell_refinement 'CrystalClear-SM Expert 2.0 r15'
_computing_data_collection 'CrystalClear-SM Expert 2.0 r15 (Rigaku, 2011)'
_computing_data_reduction 'CrystalClear-SM Expert 2.0 r15'
_computing_molecular_graphics 'CrystalStructure 4.0'
_computing_publication_material 'CrystalStructure 4.0 (Rigaku, 2010)'
_computing_structure_refinement 'SHELXL97 (Sheldrick, 2008)'
_computing_structure_solution 'SHELXS97 (Sheldrick, 2008)'
_diffrn_ambient_temperature 273
_diffrn_detector_area_resol_mean 13.653
_diffrn_measured_fraction_theta_full 0.994
_diffrn_measured_fraction_theta_max 0.994
_diffrn_measurement_device_type 'Rigaku XtaLAB mini'
_diffrn_measurement_method \w
_diffrn_radiation_type 'Mo K\a'
_diffrn_radiation_wavelength 0.71075
_diffrn_reflns_av_R_equivalents 0.0568
_diffrn_reflns_limit_h_max 19
_diffrn_reflns_limit_h_min -19
_diffrn_reflns_limit_k_max 22
_diffrn_reflns_limit_k_min -21
_diffrn_reflns_limit_l_max 16
_diffrn_reflns_limit_l_min -16
_diffrn_reflns_number 16145
_diffrn_reflns_theta_full 27.49
_diffrn_reflns_theta_max 27.48
_diffrn_standards_number 0
_exptl_absorpt_coefficient_mu 1.734
_exptl_absorpt_correction_type none
_exptl_crystal_colour colorless
_exptl_crystal_density_diffrn 1.913
_exptl_crystal_density_method 'not measured'
_exptl_crystal_description prism
_exptl_crystal_F_000 1760.00
_exptl_crystal_size_max 0.200
_exptl_crystal_size_mid 0.080
_exptl_crystal_size_min 0.050
_refine_diff_density_max 1.170
_refine_diff_density_min -1.140
_refine_ls_extinction_method none
_refine_ls_goodness_of_fit_ref 1.108
_refine_ls_hydrogen_treatment constr
_refine_ls_number_parameters 181
_refine_ls_number_reflns 3563
_refine_ls_number_restraints 0
_refine_ls_R_factor_gt 0.0405
_refine_ls_shift/su_max 0.000
_refine_ls_structure_factor_coef Fsqd
_refine_ls_weighting_details 'w = 1/[\s^2^(Fo^2^)+(0.1557P)^2^+0.0000P] where P=(Fo^2^+2Fc^2^)/3'
_refine_ls_weighting_scheme calc
_refine_ls_wR_factor_ref 0.2142
_reflns_number_gt 2903
_reflns_number_total 3563
_reflns_threshold_expression F^2^>2.0\s(F^2^)
_cod_data_source_file om6b00242_si_002.cif
_cod_data_source_block Ti3
_cod_database_code 4088624

loop_
_symmetry_equiv_pos_site_id
_symmetry_equiv_pos_as_xyz
1 +X,+Y,+Z
2 -X,+Y,1/2-Z
3 -X,-Y,-Z
4 +X,-Y,1/2+Z
5 1/2+X,1/2+Y,+Z
6 1/2-X,1/2+Y,1/2-Z
7 1/2-X,1/2-Y,-Z
8 1/2+X,1/2-Y,1/2+Z

loop_
_atom_site_label
_atom_site_type_symbol
_atom_site_fract_x
_atom_site_fract_y
_atom_site_fract_z
_atom_site_U_iso_or_equiv
_atom_site_adp_type
_atom_site_occupancy
_atom_site_symmetry_multiplicity
_atom_site_calc_flag
_atom_site_refinement_flags
Ti1 Ti 0.23747(5) 0.02199(4) 0.60403(6) 0.0151(3) Uani 1.0 8 d .
Cl1 Cl 0.35444(8) 0.03674(7) 0.76632(8) 0.0270(3) Uani 1.0 8 d .
Cl2 Cl 0.10604(8) 0.01170(7) 0.65049(9) 0.0260(3) Uani 1.0 8 d .
Cl3 Cl 0.08586(7) -0.13665(6) 0.40315(9) 0.0225(3) Uani 1.0 8 d .
Cl4 Cl 0.12167(8) -0.26526(7) 0.24740(9) 0.0258(3) Uani 1.0 8 d .
Cl5 Cl 0.32890(9) -0.30525(6) 0.26291(9) 0.0281(3) Uani 1.0 8 d .
Cl6 Cl 0.49890(8) -0.21901(7) 0.43283(10) 0.0287(4) Uani 1.0 8 d .
Cl7 Cl 0.46162(7) -0.09388(6) 0.59161(9) 0.0219(3) Uani 1.0 8 d .
O1 O 0.2600(3) -0.07612(17) 0.5637(3) 0.0184(7) Uani 1.0 8 d .
C1 C 0.2873(4) 0.1452(3) 0.5605(4) 0.0275(11) Uani 1.0 8 d .
C2 C 0.1890(4) 0.1492(3) 0.5376(4) 0.0289(11) Uani 1.0 8 d .
C3 C 0.1444(4) 0.0948(3) 0.4528(4) 0.0318(12) Uani 1.0 8 d .
C4 C 0.2173(4) 0.0573(3) 0.4242(4) 0.0284(11) Uani 1.0 8 d .
C5 C 0.3043(4) 0.0873(3) 0.4906(4) 0.0274(11) Uani 1.0 8 d .
C6 C 0.2749(3) -0.1260(3) 0.4923(3) 0.0147(8) Uani 1.0 8 d .
C7 C 0.3693(3) -0.1438(3) 0.4985(3) 0.0151(8) Uani 1.0 8 d .
C8 C 0.3848(4) -0.1990(3) 0.4265(4) 0.0203(9) Uani 1.0 8 d .
C9 C 0.3088(4) -0.2369(3) 0.3498(4) 0.0179(9) Uani 1.0 8 d .
C10 C 0.2148(3) -0.2186(3) 0.3417(4) 0.0173(9) Uani 1.0 8 d .
C11 C 0.1994(3) -0.1627(3) 0.4130(4) 0.0166(8) Uani 1.0 8 d .
H1 H 0.3351 0.1795 0.6108 0.0330 Uiso 1.0 8 calc R
H2 H 0.1563 0.1869 0.5692 0.0347 Uiso 1.0 8 calc R
H3 H 0.0759 0.0890 0.4149 0.0382 Uiso 1.0 8 calc R
H4 H 0.2075 0.0207 0.3631 0.0341 Uiso 1.0 8 calc R
H5 H 0.3660 0.0754 0.4840 0.0329 Uiso 1.0 8 calc R

loop_
_atom_site_aniso_label
_atom_site_aniso_U_11
_atom_site_aniso_U_22
_atom_site_aniso_U_33
_atom_site_aniso_U_12
_atom_site_aniso_U_13
_atom_site_aniso_U_23
Ti1 0.0204(5) 0.0141(4) 0.0119(4) 0.0029(3) 0.0070(4) 0.0004(3)
Cl1 0.0323(7) 0.0272(6) 0.0173(6) 0.0027(5) 0.0033(5) -0.0061(5)
Cl2 0.0265(6) 0.0317(6) 0.0254(6) 0.0073(5) 0.0159(5) 0.0063(5)
Cl3 0.0166(6) 0.0242(6) 0.0257(6) 0.0008(4) 0.0061(5) 0.0014(4)
Cl4 0.0297(6) 0.0232(6) 0.0201(6) -0.0076(5) 0.0031(5) -0.0031(4)
Cl5 0.0448(7) 0.0177(6) 0.0269(6) 0.0015(5) 0.0189(6) -0.0056(4)
Cl6 0.0254(6) 0.0282(6) 0.0367(7) 0.0047(5) 0.0160(5) -0.0012(5)
Cl7 0.0202(6) 0.0216(6) 0.0224(6) -0.0026(4) 0.0053(5) -0.0031(4)
O1 0.0238(16) 0.0161(14) 0.0179(15) -0.0008(12) 0.0107(13) -0.0016(11)
C1 0.043(3) 0.017(2) 0.025(3) -0.007(2) 0.016(3) -0.0013(18)
C2 0.049(3) 0.016(2) 0.025(3) 0.013(2) 0.018(3) 0.0098(18)
C3 0.035(3) 0.032(3) 0.025(3) 0.005(3) 0.006(3) 0.017(2)
C4 0.053(4) 0.021(3) 0.013(2) -0.006(3) 0.015(3) 0.0026(17)
C5 0.040(3) 0.023(3) 0.028(3) 0.000(2) 0.022(3) 0.0043(19)
C6 0.022(2) 0.0098(17) 0.0113(17) -0.0009(15) 0.0046(16) 0.0014(14)
C7 0.0146(19) 0.0151(18) 0.0114(17) -0.0007(15) -0.0009(15) 0.0002(15)
C8 0.029(3) 0.0133(19) 0.023(2) 0.0016(18) 0.0146(19) 0.0012(17)
C9 0.028(3) 0.0123(19) 0.0138(19) -0.0006(17) 0.0072(17) -0.0002(15)
C10 0.023(2) 0.0134(18) 0.0118(18) -0.0038(16) 0.0015(16) 0.0015(15)
C11 0.0166(19) 0.0152(19) 0.018(2) 0.0026(16) 0.0065(16) 0.0041(16)

loop_
_atom_type_symbol
_atom_type_description
_atom_type_scat_dispersion_real
_atom_type_scat_dispersion_imag
_atom_type_scat_source
C C 0.0033 0.0016
;
International Tables for Crystallography
(1992, Vol. C, Tables 4.2.6.8 and 6.1.1.4)
;
H H 0.0000 0.0000
;
International Tables for Crystallography
(1992, Vol. C, Table 6.1.1.4)
;
Cl Cl 0.1484 0.1585
;
International Tables for Crystallography
(1992, Vol. C, Tables 4.2.6.8 and 6.1.1.4)
;
O O 0.0106 0.0060
;
International Tables for Crystallography
(1992, Vol. C, Tables 4.2.6.8 and 6.1.1.4)
;
Ti Ti 0.2776 0.4457
;
International Tables for Crystallography
(1992, Vol. C, Tables 4.2.6.8 and 6.1.1.4)
;

loop_
_geom_angle_atom_site_label_1
_geom_angle_atom_site_label_2
_geom_angle_atom_site_label_3
_geom_angle
_geom_angle_publ_flag
Cl1 Ti1 Cl2 103.13(8) yes
Cl1 Ti1 O1 102.23(10) yes
Cl1 Ti1 C1 85.28(12) yes
Cl1 Ti1 C2 106.65(12) yes
Cl1 Ti1 C3 141.21(14) yes
Cl1 Ti1 C4 134.78(15) yes
Cl1 Ti1 C5 100.14(13) yes
Cl2 Ti1 O1 105.87(13) yes
Cl2 Ti1 C1 120.76(15) yes
Cl2 Ti1 C2 88.94(16) yes
Cl2 Ti1 C3 86.77(17) yes
Cl2 Ti1 C4 117.71(15) yes
Cl2 Ti1 C5 144.27(13) yes
O1 Ti1 C1 129.8(2) yes
O1 Ti1 C2 143.48(17) yes
O1 Ti1 C3 111.03(17) yes
O1 Ti1 C4 85.29(17) yes
O1 Ti1 C5 95.13(18) yes
C1 Ti1 C2 34.7(2) yes
C1 Ti1 C3 58.28(18) yes
C1 Ti1 C4 58.19(17) yes
C1 Ti1 C5 35.33(19) yes
C2 Ti1 C3 35.23(17) yes
C2 Ti1 C4 58.48(19) yes
C2 Ti1 C5 58.4(2) yes
C3 Ti1 C4 35.4(2) yes
C3 Ti1 C5 58.5(2) yes
C4 Ti1 C5 34.69(18) yes
Ti1 O1 C6 151.5(3) yes
Ti1 C1 C2 72.3(3) yes
Ti1 C1 C5 71.5(3) yes
C2 C1 C5 107.8(4) yes
Ti1 C2 C1 73.0(3) yes
Ti1 C2 C3 72.0(3) yes
C1 C2 C3 108.3(5) yes
Ti1 C3 C2 72.8(3) yes
Ti1 C3 C4 72.2(3) yes
C2 C3 C4 107.3(5) yes
Ti1 C4 C3 72.4(3) yes
Ti1 C4 C5 72.5(3) yes
C3 C4 C5 108.3(5) yes
Ti1 C5 C1 73.2(4) yes
Ti1 C5 C4 72.8(4) yes
C1 C5 C4 108.3(5) yes
O1 C6 C7 119.9(4) yes
O1 C6 C11 120.9(5) yes
C7 C6 C11 119.2(4) yes
Cl7 C7 C6 118.7(3) yes
Cl7 C7 C8 121.5(4) yes
C6 C7 C8 119.8(4) yes
Cl6 C8 C7 119.5(3) yes
Cl6 C8 C9 120.0(4) yes
C7 C8 C9 120.5(5) yes
Cl5 C9 C8 120.0(4) yes
Cl5 C9 C10 119.8(3) yes
C8 C9 C10 120.2(5) yes
Cl4 C10 C9 120.1(4) yes
Cl4 C10 C11 120.7(4) yes
C9 C10 C11 119.2(4) yes
Cl3 C11 C6 118.2(4) yes
Cl3 C11 C10 120.7(3) yes
C6 C11 C10 121.1(5) yes
Ti1 C1 H1 125.998 no
C2 C1 H1 126.000 no
C5 C1 H1 126.011 no
Ti1 C2 H2 125.711 no
C1 C2 H2 125.716 no
C3 C2 H2 125.709 no
Ti1 C3 H3 126.142 no
C2 C3 H3 126.138 no
C4 C3 H3 126.146 no
Ti1 C4 H4 125.697 no
C3 C4 H4 125.699 no
C5 C4 H4 125.693 no
Ti1 C5 H5 125.650 no
C1 C5 H5 125.644 no
C4 C5 H5 125.651 no

loop_
_geom_bond_atom_site_label_1
_geom_bond_atom_site_label_2
_geom_bond_distance
_geom_bond_publ_flag
Ti1 Cl1 2.2492(17) yes
Ti1 Cl2 2.261(3) yes
Ti1 O1 1.814(4) yes
Ti1 C1 2.356(6) yes
Ti1 C2 2.348(5) yes
Ti1 C3 2.338(5) yes
Ti1 C4 2.336(6) yes
Ti1 C5 2.333(6) yes
Cl3 C11 1.722(5) yes
Cl4 C10 1.705(4) yes
Cl5 C9 1.719(5) yes
Cl6 C8 1.720(6) yes
Cl7 C7 1.719(4) yes
O1 C6 1.333(6) yes
C1 C2 1.402(8) yes
C1 C5 1.423(8) yes
C2 C3 1.418(7) yes
C3 C4 1.422(9) yes
C4 C5 1.392(7) yes
C6 C7 1.422(7) yes
C6 C11 1.391(6) yes
C7 C8 1.402(7) yes
C8 C9 1.389(6) yes
C9 C10 1.413(7) yes
C10 C11 1.403(7) yes
C1 H1 0.980 no
C2 H2 0.980 no
C3 H3 0.980 no
C4 H4 0.980 no
C5 H5 0.980 no

loop_
_geom_contact_atom_site_label_1
_geom_contact_atom_site_label_2
_geom_contact_distance
_geom_contact_publ_flag
_geom_contact_site_symmetry_2
Cl3 Cl4 3.152(3) no .
Cl3 O1 2.915(4) no .
Cl4 Cl5 3.121(3) no .
Cl5 Cl6 3.109(2) no .
Cl6 Cl7 3.148(3) no .
Cl7 O1 2.936(5) no .
C4 C6 3.271(7) no .
C6 C9 2.812(7) no .
C7 C10 2.810(6) no .
C8 C11 2.796(7) no .
Cl1 Cl7 3.529(3) no 2_656
Cl1 C7 3.472(5) no 4_555
Cl1 C8 3.392(5) no 4_555
Cl2 Cl3 3.450(3) no 3_556
Cl2 C4 3.574(5) no 4_555
Cl3 Cl2 3.450(3) no 3_556
Cl3 C8 3.499(5) no 7_546
Cl4 Cl7 3.501(3) no 8_444
Cl5 C3 3.424(7) no 6_545
Cl5 C4 3.273(5) no 6_545
Cl6 C1 3.419(7) no 3_656
Cl6 C2 3.512(6) no 5_545
Cl6 C5 3.563(6) no 3_656
Cl7 Cl1 3.529(3) no 2_656
Cl7 Cl4 3.501(3) no 8_545
C1 Cl6 3.419(7) no 3_656
C2 Cl6 3.512(6) no 5_455
C3 Cl5 3.424(7) no 6_555
C4 Cl2 3.574(5) no 4_554
C4 Cl5 3.273(5) no 6_555
C5 Cl6 3.563(6) no 3_656
C6 C10 3.384(6) no 7_546
C7 Cl1 3.472(5) no 4_554
C8 Cl1 3.392(5) no 4_554
C8 Cl3 3.499(5) no 7_546
C9 C11 3.570(7) no 7_546
C10 C6 3.384(6) no 7_546
C11 C9 3.570(7) no 7_546
Cl1 H1 3.1093 no .
Cl2 H2 3.3320 no .
Cl2 H3 3.2246 no .
Cl3 H4 3.3774 no .
Cl7 H5 3.3022 no .
O1 H4 2.9567 no .
O1 H5 3.3719 no .
C1 H3 3.2288 no .
C1 H4 3.2254 no .
C2 H4 3.2320 no .
C2 H5 3.2247 no .
C3 H1 3.2307 no .
C3 H5 3.2256 no .
C4 H1 3.2235 no .
C4 H2 3.2328 no .
C5 H2 3.2276 no .
C5 H3 3.2240 no .
C6 H4 2.9825 no .
C11 H4 3.1938 no .
H1 H2 2.5503 no .
H1 H5 2.5702 no .
H2 H3 2.5681 no .
H3 H4 2.5723 no .
H4 H5 2.5347 no .
Cl1 H4 3.0540 no 4_555
Cl1 H5 3.3714 no 4_555
Cl2 H3 3.0835 no 3_556
Cl2 H4 2.7183 no 4_555
Cl4 H2 2.8749 no 4_554
Cl5 H1 2.9368 no 4_554
Cl5 H2 3.5519 no 4_554
Cl5 H3 3.5941 no 6_545
Cl5 H4 3.3342 no 6_545
Cl6 H1 2.8216 no 3_656
Cl6 H2 2.8985 no 5_545
Cl6 H3 3.4950 no 5_545
Cl6 H5 3.1187 no 3_656
Cl7 H5 3.0856 no 3_656
C1 H2 3.5636 no 7_556
C2 H1 3.4439 no 7_556
C9 H1 3.4122 no 4_554
C10 H2 3.3935 no 4_554
H1 Cl5 2.9368 no 4_555
H1 Cl6 2.8216 no 3_656
H1 C2 3.4439 no 7_556
H1 C9 3.4122 no 4_555
H1 H2 3.2983 no 7_556
H2 Cl4 2.8749 no 4_555
H2 Cl5 3.5519 no 4_555
H2 Cl6 2.8985 no 5_455
H2 C1 3.5636 no 7_556
H2 C10 3.3935 no 4_555
H2 H1 3.2983 no 7_556
H3 Cl2 3.0835 no 3_556
H3 Cl5 3.5941 no 6_555
H3 Cl6 3.4950 no 5_455
H4 Cl1 3.0540 no 4_554
H4 Cl2 2.7183 no 4_554
H4 Cl5 3.3342 no 6_555
H5 Cl1 3.3714 no 4_554
H5 Cl6 3.1187 no 3_656
H5 Cl7 3.0856 no 3_656

loop_
_geom_torsion_atom_site_label_1
_geom_torsion_atom_site_label_2
_geom_torsion_atom_site_label_3
_geom_torsion_atom_site_label_4
_geom_torsion
_geom_torsion_publ_flag
Cl1 Ti1 O1 C6 -126.4(5) no
Cl1 Ti1 C1 C2 -128.6(2) no
Cl1 Ti1 C1 C5 114.96(18) no
Cl1 Ti1 C2 C1 54.3(3) no
Cl1 Ti1 C2 C3 170.72(18) no
Cl1 Ti1 C3 C2 -14.3(5) no
Cl1 Ti1 C3 C4 101.0(3) no
Cl1 Ti1 C4 C3 -119.97(19) no
Cl1 Ti1 C4 C5 -3.5(4) no
Cl1 Ti1 C5 C1 -66.62(18) no
Cl1 Ti1 C5 C4 177.48(17) no
Cl2 Ti1 O1 C6 126.0(5) no
Cl2 Ti1 C1 C2 -26.2(3) no
Cl2 Ti1 C1 C5 -142.56(14) no
Cl2 Ti1 C2 C1 157.73(19) no
Cl2 Ti1 C2 C3 -85.9(3) no
Cl2 Ti1 C3 C2 92.8(3) no
Cl2 Ti1 C3 C4 -151.97(19) no
Cl2 Ti1 C4 C3 32.0(3) no
Cl2 Ti1 C4 C5 148.47(15) no
Cl2 Ti1 C5 C1 63.5(3) no
Cl2 Ti1 C5 C4 -52.4(4) no
O1 Ti1 C1 C2 129.4(2) no
O1 Ti1 C1 C5 13.0(3) no
C1 Ti1 O1 C6 -32.3(6) no
O1 Ti1 C2 C1 -86.5(3) no
O1 Ti1 C2 C3 29.9(5) no
C2 Ti1 O1 C6 15.4(7) no
O1 Ti1 C3 C2 -161.5(2) no
O1 Ti1 C3 C4 -46.2(3) no
C3 Ti1 O1 C6 33.3(6) no
O1 Ti1 C4 C3 137.5(2) no
O1 Ti1 C4 C5 -106.1(3) no
C4 Ti1 O1 C6 8.5(5) no
O1 Ti1 C5 C1 -170.03(18) no
O1 Ti1 C5 C4 74.1(2) no
C5 Ti1 O1 C6 -24.8(5) no
C1 Ti1 C2 C1 0.0(3) no
C1 Ti1 C2 C3 116.4(5) no
C2 Ti1 C1 C2 0.0(3) no
C2 Ti1 C1 C5 -116.4(4) no
C1 Ti1 C3 C2 -36.8(3) no
C1 Ti1 C3 C4 78.5(3) no
C3 Ti1 C1 C2 37.4(3) no
C3 Ti1 C1 C5 -79.0(3) no
C1 Ti1 C4 C3 -78.7(3) no
C1 Ti1 C4 C5 37.7(2) no
C4 Ti1 C1 C2 79.4(3) no
C4 Ti1 C1 C5 -37.0(2) no
C1 Ti1 C5 C1 0.0(2) no
C1 Ti1 C5 C4 -115.9(4) no
C5 Ti1 C1 C2 116.4(4) no
C5 Ti1 C1 C5 0.0(2) no
C2 Ti1 C3 C2 -0.0(3) no
C2 Ti1 C3 C4 115.3(5) no
C3 Ti1 C2 C1 -116.4(5) no
C3 Ti1 C2 C3 -0.0(3) no
C2 Ti1 C4 C3 -37.7(2) no
C2 Ti1 C4 C5 78.7(3) no
C4 Ti1 C2 C1 -78.4(3) no
C4 Ti1 C2 C3 37.9(3) no
C2 Ti1 C5 C1 36.78(18) no
C2 Ti1 C5 C4 -79.1(3) no
C5 Ti1 C2 C1 -37.5(2) no
C5 Ti1 C2 C3 78.9(3) no
C3 Ti1 C4 C3 -0.0(3) no
C3 Ti1 C4 C5 116.5(4) no
C4 Ti1 C3 C2 -115.3(4) no
C4 Ti1 C3 C4 -0.0(2) no
C3 Ti1 C5 C1 78.4(3) no
C3 Ti1 C5 C4 -37.5(2) no
C5 Ti1 C3 C2 -78.6(3) no
C5 Ti1 C3 C4 36.7(2) no
C4 Ti1 C5 C1 115.9(4) no
C4 Ti1 C5 C4 0.0(3) no
C5 Ti1 C4 C3 -116.5(4) no
C5 Ti1 C4 C5 0.0(3) no
Ti1 O1 C6 C7 93.1(6) no
Ti1 O1 C6 C11 -88.7(7) no
Ti1 C1 C2 Ti1 0.00(2) no
Ti1 C1 C2 C3 -63.8(3) no
Ti1 C1 C5 Ti1 0.000(17) no
Ti1 C1 C5 C4 64.8(3) no
C2 C1 C5 Ti1 -63.7(4) no
C2 C1 C5 C4 1.1(6) no
C5 C1 C2 Ti1 63.1(4) no
C5 C1 C2 C3 -0.7(6) no
Ti1 C2 C3 Ti1 0.00(3) no
Ti1 C2 C3 C4 -64.4(3) no
C1 C2 C3 Ti1 64.4(4) no
C1 C2 C3 C4 0.0(6) no
Ti1 C3 C4 Ti1 0.00(3) no
Ti1 C3 C4 C5 -64.1(3) no
C2 C3 C4 Ti1 64.8(4) no
C2 C3 C4 C5 0.7(6) no
Ti1 C4 C5 Ti1 0.00(3) no
Ti1 C4 C5 C1 -65.1(3) no
C3 C4 C5 Ti1 64.0(4) no
C3 C4 C5 C1 -1.1(6) no
O1 C6 C7 Cl7 -5.4(6) no
O1 C6 C7 C8 177.1(4) no
O1 C6 C11 Cl3 4.7(6) no
O1 C6 C11 C10 -176.3(4) no
C7 C6 C11 Cl3 -177.1(3) no
C7 C6 C11 C10 2.0(6) no
C11 C6 C7 Cl7 176.3(4) no
C11 C6 C7 C8 -1.2(6) no
Cl7 C7 C8 Cl6 1.4(6) no
Cl7 C7 C8 C9 -178.0(3) no
C6 C7 C8 Cl6 178.8(4) no
C6 C7 C8 C9 -0.6(6) no
Cl6 C8 C9 Cl5 1.3(6) no
Cl6 C8 C9 C10 -177.8(3) no
C7 C8 C9 Cl5 -179.3(4) no
C7 C8 C9 C10 1.7(7) no
Cl5 C9 C10 Cl4 1.0(6) no
Cl5 C9 C10 C11 180(174962) no
C8 C9 C10 Cl4 -180.0(4) no
C8 C9 C10 C11 -0.9(6) no
Cl4 C10 C11 Cl3 -2.9(6) no
Cl4 C10 C11 C6 178.1(3) no
C9 C10 C11 Cl3 178.1(4) no
C9 C10 C11 C6 -0.9(6) no
